data_7105316
loop_
_publ_author_name
'Moreau, Louis'
'Balland-Longeau, Alexia'
'Mazabraud, Philippe'
'Duch\^ene, Alain'
'Thibonnet, J\'er\^ome'

_publ_section_title
;
 Supramolecular and core-shell materials from self-assembled fibers.
;
_journal_issue 9
_journal_name_full 'Chemical communications (Cambridge, England)'
_journal_page_first 1464
_journal_page_last 1466
_journal_paper_doi 10.1039/b917279c
_journal_volume 46
_journal_year 2010
_chemical_compound_source 'synthesis as described'
_chemical_formula_moiety 'C22 H26 N2'
_chemical_formula_sum 'C22 H26 N2'
_chemical_formula_weight 318.45
_chemical_name_systematic
;
?
;
_space_group_IT_number 14
_symmetry_cell_setting monoclinic
_symmetry_Int_Tables_number 14
_symmetry_space_group_name_Hall '-P 2yn'
_symmetry_space_group_name_H-M 'P 1 21/n 1'
_atom_sites_solution_hydrogens geom
_atom_sites_solution_primary direct
_atom_sites_solution_secondary difmap
_audit_conform_dict_location ftp://ftp.iucr.org/pub/cif_core.dic
_audit_conform_dict_name cif_core.dic
_audit_conform_dict_version 2.4
_audit_creation_date 2009-11-12T14:28:09-00:00
_audit_creation_method 'WinGX routine CIF_UPDATE'
_cell_angle_alpha 90
_cell_angle_beta 102.692(1)
_cell_angle_gamma 90
_cell_formula_units_Z 4
_cell_length_a 12.5012(3)
_cell_length_b 12.1365(3)
_cell_length_c 12.7992(3)
_cell_measurement_reflns_used 14667
_cell_measurement_temperature 293(2)
_cell_measurement_theta_max 28.21
_cell_measurement_theta_min 2.06
_cell_measurement_wavelength 0.71073
_cell_volume 1894.45(8)
_computing_molecular_graphics 'Ortep-3 for Windows (Farrugia, 1997)'
_computing_publication_material 'WinGX publication routines (Farrugia, 1999)'
_computing_structure_refinement 'SHELXL-97 (Sheldrick, 1997)'
_computing_structure_solution 'SHELXS-97 (Sheldrick, 1990)'
_diffrn_ambient_temperature 293(2)
_diffrn_measured_fraction_theta_full 0.98
_diffrn_measured_fraction_theta_max 0.98
_diffrn_measurement_device_type KappaCCD
_diffrn_measurement_method 'Omega + Phi scan'
_diffrn_radiation_monochromator graphite
_diffrn_radiation_probe x-ray
_diffrn_radiation_type MoK\a
_diffrn_radiation_wavelength 0.71073
_diffrn_reflns_av_R_equivalents 0.058
_diffrn_reflns_av_unetI/netI 0.0467
_diffrn_reflns_limit_h_max 16
_diffrn_reflns_limit_h_min 0
_diffrn_reflns_limit_k_max 16
_diffrn_reflns_limit_k_min 0
_diffrn_reflns_limit_l_max 16
_diffrn_reflns_limit_l_min -17
_diffrn_reflns_number 14667
_diffrn_reflns_theta_full 28.21
_diffrn_reflns_theta_max 28.21
_diffrn_reflns_theta_min 2.06
_diffrn_standards_number 0
_exptl_absorpt_coefficient_mu 0.065
_exptl_absorpt_correction_type none
_exptl_crystal_colour colorless
_exptl_crystal_density_diffrn 1.117
_exptl_crystal_density_method 'not measured'
_exptl_crystal_description prism
_exptl_crystal_F_000 688
_exptl_crystal_size_max 0.25
_exptl_crystal_size_mid 0.25
_exptl_crystal_size_min 0.06
_refine_diff_density_max 0.333
_refine_diff_density_min -0.303
_refine_diff_density_rms 0.096
_refine_ls_extinction_method none
_refine_ls_goodness_of_fit_ref 1.103
_refine_ls_hydrogen_treatment constr
_refine_ls_matrix_type full
_refine_ls_number_parameters 217
_refine_ls_number_reflns 4582
_refine_ls_number_restraints 0
_refine_ls_restrained_S_all 1.103
_refine_ls_R_factor_all 0.1177
_refine_ls_R_factor_gt 0.0679
_refine_ls_shift/su_max 0
_refine_ls_shift/su_mean 0
_refine_ls_structure_factor_coef Fsqd
_refine_ls_weighting_details 'calc w=1/[\s^2^(Fo^2^)+(0.0989P)^2^+0.5677P] where P=(Fo^2^+2Fc^2^)/3'
_refine_ls_weighting_scheme calc
_refine_ls_wR_factor_gt 0.1767
_refine_ls_wR_factor_ref 0.2223
_reflns_number_gt 2961
_reflns_number_total 4582
_reflns_threshold_expression >2sigma(I)
_cod_data_source_file b917279c.txt
_cod_data_source_block lmo247
_cod_original_sg_symbol_H-M 'P 21/n'
_cod_database_code 7105316

loop_
_symmetry_equiv_pos_as_xyz
'x, y, z'
'-x+1/2, y+1/2, -z+1/2'
'-x, -y, -z'
'x-1/2, -y-1/2, z-1/2'

loop_
_atom_site_label
_atom_site_type_symbol
_atom_site_fract_x
_atom_site_fract_y
_atom_site_fract_z
_atom_site_U_iso_or_equiv
_atom_site_adp_type
_atom_site_occupancy
_atom_site_symmetry_multiplicity
_atom_site_calc_flag
_atom_site_refinement_flags
_atom_site_disorder_assembly
_atom_site_disorder_group
C5 C 0.7844(2) 0.46247(19) 0.44707(17) 0.0553(6) Uani 1 1 d . . .
C6 C 0.70637(19) 0.4037(2) 0.37443(18) 0.0587(6) Uani 1 1 d . . .
H6 H 0.6571 0.3588 0.3994 0.07 Uiso 1 1 calc R . .
C8 C 0.7952(3) 0.4549(3) 0.5641(2) 0.0776(8) Uani 1 1 d . . .
H8 H 0.8581 0.4869 0.6053 0.093 Uiso 1 1 calc R . .
C9 C 0.7317(3) 0.4113(3) 0.6161(3) 0.1025(11) Uani 1 1 d . . .
H9A H 0.6673 0.3778 0.5801 0.123 Uiso 1 1 calc R . .
H9B H 0.7493 0.4128 0.6906 0.123 Uiso 1 1 calc R . .
C1 C 0.77176(17) 0.4767(2) 0.10774(16) 0.0505(5) Uani 1 1 d . . .
H1A H 0.829 0.5255 0.0951 0.061 Uiso 1 1 calc R . .
H1B H 0.7887 0.403 0.087 0.061 Uiso 1 1 calc R . .
C2 C 0.77243(16) 0.47705(17) 0.22532(15) 0.0449(5) Uani 1 1 d . . .
C3 C 0.84824(19) 0.5368(2) 0.29790(17) 0.0560(6) Uani 1 1 d . . .
H3 H 0.8962 0.5834 0.273 0.067 Uiso 1 1 calc R . .
C4 C 0.8547(2) 0.5291(2) 0.40676(18) 0.0611(6) Uani 1 1 d . . .
H4 H 0.9075 0.5697 0.4537 0.073 Uiso 1 1 calc R . .
C7 C 0.70070(18) 0.41084(19) 0.26551(17) 0.0542(5) Uani 1 1 d . . .
H7 H 0.6478 0.3705 0.2184 0.065 Uiso 1 1 calc R . .
C10 C 0.34089(17) 0.52449(18) 0.07136(15) 0.0481(5) Uani 1 1 d . . .
H10A H 0.3959 0.4798 0.1179 0.058 Uiso 1 1 calc R . .
H10B H 0.2712 0.5102 0.0903 0.058 Uiso 1 1 calc R . .
C11 C 0.36978(17) 0.64470(18) 0.09329(16) 0.0498(5) Uani 1 1 d . . .
H11A H 0.3334 0.6882 0.0322 0.06 Uiso 1 1 calc R . .
H11B H 0.3421 0.6685 0.1547 0.06 Uiso 1 1 calc R . .
C12 C 0.5131(2) 0.77129(17) 0.17058(16) 0.0527(5) Uani 1 1 d . . .
H12A H 0.4593 0.8256 0.1375 0.063 Uiso 1 1 calc R . .
H12B H 0.5843 0.7963 0.1619 0.063 Uiso 1 1 calc R . .
C13 C 0.51428(17) 0.76551(17) 0.28822(16) 0.0476(5) Uani 1 1 d . . .
C14 C 0.5735(2) 0.6854(2) 0.35189(18) 0.0654(7) Uani 1 1 d . . .
H14 H 0.6061 0.6293 0.3204 0.079 Uiso 1 1 calc R . .
C15 C 0.5853(2) 0.6867(2) 0.46143(19) 0.0716(7) Uani 1 1 d . . .
H15 H 0.6262 0.6319 0.5027 0.086 Uiso 1 1 calc R . .
C16 C 0.5369(2) 0.7689(2) 0.51119(18) 0.0610(6) Uani 1 1 d . . .
C17 C 0.4758(2) 0.8467(2) 0.4474(2) 0.0664(7) Uani 1 1 d . . .
H17 H 0.4416 0.9017 0.4787 0.08 Uiso 1 1 calc R . .
C18 C 0.46367(19) 0.84548(19) 0.33731(19) 0.0579(6) Uani 1 1 d . . .
H18 H 0.421 0.8991 0.2959 0.069 Uiso 1 1 calc R . .
C19 C 0.5526(3) 0.7748(3) 0.6289(2) 0.0870(9) Uani 1 1 d . . .
H19 H 0.5245 0.8378 0.6544 0.104 Uiso 1 1 calc R . .
C20 C 0.5980(4) 0.7081(4) 0.6999(3) 0.1247(15) Uani 1 1 d . . .
H20A H 0.6281 0.6432 0.6807 0.15 Uiso 1 1 calc R . .
H20B H 0.6015 0.7237 0.7717 0.15 Uiso 1 1 calc R . .
C21 C 0.65314(17) 0.63116(17) 0.04423(16) 0.0473(5) Uani 1 1 d . . .
H21A H 0.6902 0.6659 -0.0062 0.057 Uiso 1 1 calc R . .
H21B H 0.6871 0.6574 0.1154 0.057 Uiso 1 1 calc R . .
C22 C 0.53311(17) 0.66426(17) 0.01772(15) 0.0453(5) Uani 1 1 d . . .
H22A H 0.5258 0.7367 -0.0151 0.054 Uiso 1 1 calc R . .
H22B H 0.4919 0.6125 -0.0335 0.054 Uiso 1 1 calc R . .
N1 N 0.66697(12) 0.51133(14) 0.04005(12) 0.0417(4) Uani 1 1 d . . .
N2 N 0.48761(14) 0.66620(13) 0.11403(12) 0.0436(4) Uani 1 1 d . . .

loop_
_atom_site_aniso_label
_atom_site_aniso_U_11
_atom_site_aniso_U_22
_atom_site_aniso_U_33
_atom_site_aniso_U_23
_atom_site_aniso_U_13
_atom_site_aniso_U_12
C5 0.0649(14) 0.0558(13) 0.0424(11) 0.0010(10) 0.0060(10) 0.0091(11)
C6 0.0610(13) 0.0625(14) 0.0533(13) 0.0106(11) 0.0142(10) -0.0041(11)
C8 0.098(2) 0.0859(19) 0.0468(13) 0.0038(13) 0.0108(13) -0.0009(16)
C9 0.127(3) 0.122(3) 0.0616(18) 0.0172(18) 0.0288(19) -0.006(2)
C1 0.0444(11) 0.0644(13) 0.0420(10) -0.0035(10) 0.0081(8) 0.0031(10)
C2 0.0420(10) 0.0511(11) 0.0392(10) -0.0009(8) 0.0037(8) 0.0054(9)
C3 0.0566(13) 0.0612(13) 0.0487(12) -0.0026(10) 0.0082(10) -0.0095(11)
C4 0.0702(15) 0.0645(15) 0.0431(11) -0.0083(10) 0.0002(10) -0.0087(12)
C7 0.0507(12) 0.0617(14) 0.0463(11) 0.0000(10) 0.0025(9) -0.0059(10)
C10 0.0525(11) 0.0600(13) 0.0332(9) -0.0047(9) 0.0126(8) -0.0059(10)
C11 0.0532(12) 0.0550(12) 0.0414(10) -0.0086(9) 0.0108(9) 0.0064(10)
C12 0.0718(14) 0.0424(11) 0.0432(11) -0.0047(9) 0.0113(10) -0.0001(10)
C13 0.0524(11) 0.0454(11) 0.0434(11) -0.0100(9) 0.0071(9) -0.0019(9)
C14 0.0848(17) 0.0663(15) 0.0454(12) -0.0060(11) 0.0148(11) 0.0242(13)
C15 0.0844(18) 0.0816(18) 0.0453(12) 0.0010(12) 0.0065(12) 0.0201(15)
C16 0.0587(13) 0.0800(17) 0.0466(12) -0.0178(12) 0.0164(10) -0.0129(12)
C17 0.0693(15) 0.0719(16) 0.0644(15) -0.0229(13) 0.0283(13) 0.0029(13)
C18 0.0608(13) 0.0547(13) 0.0588(13) -0.0111(11) 0.0147(11) 0.0067(11)
C19 0.100(2) 0.113(3) 0.0517(15) -0.0173(16) 0.0251(15) -0.0136(19)
C20 0.179(4) 0.141(3) 0.0516(18) 0.005(2) 0.019(2) -0.018(3)
C21 0.0515(11) 0.0480(11) 0.0421(10) -0.0033(9) 0.0094(9) -0.0092(9)
C22 0.0561(12) 0.0459(11) 0.0331(9) 0.0013(8) 0.0084(8) 0.0005(9)
N1 0.0424(9) 0.0484(9) 0.0328(8) -0.0029(7) 0.0053(6) -0.0008(7)
N2 0.0531(9) 0.0432(9) 0.0341(8) -0.0060(7) 0.0087(7) -0.0015(7)

loop_
_atom_type_symbol
_atom_type_description
_atom_type_scat_dispersion_real
_atom_type_scat_dispersion_imag
_atom_type_scat_source
C C 0.0033 0.0016 'International Tables Vol C Tables 4.2.6.8 and 6.1.1.4'
H H 0 0 'International Tables Vol C Tables 4.2.6.8 and 6.1.1.4'
N N 0.0061 0.0033 'International Tables Vol C Tables 4.2.6.8 and 6.1.1.4'

loop_
_geom_angle_atom_site_label_1
_geom_angle_atom_site_label_2
_geom_angle_atom_site_label_3
_geom_angle
_geom_angle_site_symmetry_1
_geom_angle_site_symmetry_3
_geom_angle_publ_flag
C4 C5 C6 117.6(2) . . ?
C4 C5 C8 119.5(2) . . ?
C6 C5 C8 122.8(2) . . ?
C7 C6 C5 121.1(2) . . ?
C9 C8 C5 129.4(3) . . ?
N1 C1 C2 113.52(16) . . ?
C3 C2 C7 117.42(19) . . ?
C3 C2 C1 121.9(2) . . ?
C7 C2 C1 120.58(19) . . ?
C2 C3 C4 121.5(2) . . ?
C5 C4 C3 121.2(2) . . ?
C6 C7 C2 121.1(2) . . ?
N1 C10 C11 115.22(17) 3_665 . ?
N2 C11 C10 113.29(17) . . ?
N2 C12 C13 114.00(17) . . ?
C14 C13 C18 117.9(2) . . ?
C14 C13 C12 120.77(19) . . ?
C18 C13 C12 121.2(2) . . ?
C13 C14 C15 121.2(2) . . ?
C14 C15 C16 121.0(2) . . ?
C17 C16 C15 117.6(2) . . ?
C17 C16 C19 120.5(2) . . ?
C15 C16 C19 121.9(3) . . ?
C16 C17 C18 121.6(2) . . ?
C17 C18 C13 120.7(2) . . ?
C20 C19 C16 130.1(4) . . ?
N1 C21 C22 111.89(16) . . ?
N2 C22 C21 111.30(16) . . ?
C1 N1 C21 111.11(16) . . ?
C1 N1 C10 110.42(15) . 3_665 ?
C21 N1 C10 110.15(15) . 3_665 ?
C11 N2 C12 110.24(17) . . ?
C11 N2 C22 113.95(15) . . ?
C12 N2 C22 110.27(16) . . ?

loop_
_geom_bond_atom_site_label_1
_geom_bond_atom_site_label_2
_geom_bond_distance
_geom_bond_site_symmetry_2
_geom_bond_publ_flag
C5 C4 1.375(3) . ?
C5 C6 1.388(3) . ?
C5 C8 1.476(3) . ?
C6 C7 1.383(3) . ?
C8 C9 1.259(4) . ?
C1 N1 1.464(2) . ?
C1 C2 1.503(3) . ?
C2 C3 1.379(3) . ?
C2 C7 1.385(3) . ?
C3 C4 1.381(3) . ?
C10 N1 1.473(2) 3_665 ?
C10 C11 1.514(3) . ?
C11 N2 1.462(3) . ?
C12 N2 1.466(2) . ?
C12 C13 1.504(3) . ?
C13 C14 1.376(3) . ?
C13 C18 1.383(3) . ?
C14 C15 1.377(3) . ?
C15 C16 1.391(4) . ?
C16 C17 1.367(4) . ?
C16 C19 1.477(3) . ?
C17 C18 1.383(3) . ?
C19 C20 1.255(5) . ?
C21 N1 1.467(3) . ?
C21 C22 1.518(3) . ?
C22 N2 1.467(2) . ?
N1 C10 1.473(2) 3_665 ?
